data_7249225
loop_
_publ_author_name
'Flores-Romero, V\'ictor'
'LeBlanc, Jesse'
'Chen, Zichuan'
'Lavoie, Gino G.'

_publ_section_title
;
 Ti and Zr complexes bearing guanidine-phenolate ligands: coordination
 chemistry and polymerization studies
;
_journal_issue 35
_journal_name_full 'RSC Advances'
_journal_page_first 25889
_journal_page_last 25899
_journal_paper_doi 10.1039/D4RA05146G
_journal_volume 14
_journal_year 2024
_chemical_formula_moiety 'C30 H46 N6 O4 Ti'
_chemical_formula_sum 'C30 H46 N6 O4 Ti'
_chemical_formula_weight 602.63
_space_group_crystal_system orthorhombic
_space_group_IT_number 29
_space_group_name_Hall 'P 2c -2ac'
_space_group_name_H-M_alt 'P c a 21'
_atom_sites_solution_hydrogens geom
_atom_sites_solution_primary direct
_audit_creation_date 2023-02-25
_audit_creation_method
;
Olex2 1.5
(compiled 2022.04.07 svn.rca3783a0 for OlexSys, GUI svn.r6498)
;
_audit_update_record
;
2024-04-02 deposited with the CCDC.	2024-08-06 downloaded from the CCDC.
;
_cell_angle_alpha 90
_cell_angle_beta 90
_cell_angle_gamma 90
_cell_formula_units_Z 4
_cell_length_a 14.5172(8)
_cell_length_b 11.5840(6)
_cell_length_c 19.1268(10)
_cell_measurement_reflns_used 8914
_cell_measurement_temperature 173(2)
_cell_measurement_theta_max 27.17
_cell_measurement_theta_min 2.49
_cell_volume 3216.5(3)
_computing_cell_refinement 'SAINT V8.40B (?, 2016)'
_computing_data_reduction 'SAINT V8.40B (?, 2016)'
_computing_molecular_graphics 'Olex2 1.5 (Dolomanov et al., 2009)'
_computing_publication_material 'Olex2 1.5 (Dolomanov et al., 2009)'
_computing_structure_refinement 'SHELXL 2018/3 (Sheldrick, 2015)'
_computing_structure_solution 'SHELXS-1997  (Sheldrick, 2008)'
_diffrn_ambient_temperature 173.00
_diffrn_measured_fraction_theta_full 0.999
_diffrn_measured_fraction_theta_max 0.998
_diffrn_measurement_device_type 'Bruker APEX-II CCD'
_diffrn_measurement_method '\f and \w scans'
_diffrn_radiation_type MoK\a
_diffrn_radiation_wavelength 0.71073
_diffrn_reflns_av_R_equivalents 0.0835
_diffrn_reflns_av_unetI/netI 0.0610
_diffrn_reflns_Laue_measured_fraction_full 0.999
_diffrn_reflns_Laue_measured_fraction_max 0.998
_diffrn_reflns_limit_h_max 18
_diffrn_reflns_limit_h_min -18
_diffrn_reflns_limit_k_max 15
_diffrn_reflns_limit_k_min -14
_diffrn_reflns_limit_l_max 24
_diffrn_reflns_limit_l_min -24
_diffrn_reflns_number 39189
_diffrn_reflns_point_group_measured_fraction_full 0.997
_diffrn_reflns_point_group_measured_fraction_max 0.992
_diffrn_reflns_theta_full 25.242
_diffrn_reflns_theta_max 27.553
_diffrn_reflns_theta_min 2.249
_exptl_absorpt_coefficient_mu 0.309
_exptl_absorpt_correction_T_max 0.7456
_exptl_absorpt_correction_T_min 0.6433
_exptl_absorpt_correction_type none
_exptl_absorpt_process_details
;
SADABS-2016/2 (Bruker,2016/2) was used for absorption correction.
wR2(int) was 0.1604 before and 0.0680 after correction.
The Ratio of minimum to maximum transmission is 0.8628.
The \l/2 correction factor is Not present.
;
_exptl_crystal_colour 'clear yellow'
_exptl_crystal_colour_lustre clear
_exptl_crystal_colour_primary yellow
_exptl_crystal_density_diffrn 1.244
_exptl_crystal_description needle
_exptl_crystal_F_000 1288
_exptl_crystal_size_max 0.2
_exptl_crystal_size_mid 0.2
_exptl_crystal_size_min 0.1
_refine_diff_density_max 0.441
_refine_diff_density_min -0.354
_refine_diff_density_rms 0.057
_refine_ls_abs_structure_details
;
 Flack x determined using 1998 quotients [(I+)-(I-)]/[(I+)+(I-)]
 (Parsons, Flack and Wagner, Acta Cryst. B69 (2013) 249-259).
;
_refine_ls_abs_structure_Flack -0.008(15)
_refine_ls_extinction_method none
_refine_ls_goodness_of_fit_ref 1.053
_refine_ls_hydrogen_treatment constr
_refine_ls_matrix_type full
_refine_ls_number_parameters 378
_refine_ls_number_reflns 7358
_refine_ls_number_restraints 1
_refine_ls_restrained_S_all 1.053
_refine_ls_R_factor_all 0.0924
_refine_ls_R_factor_gt 0.0481
_refine_ls_shift/su_max 0.000
_refine_ls_shift/su_mean 0.000
_refine_ls_structure_factor_coef Fsqd
_refine_ls_weighting_details 'w=1/[\s^2^(Fo^2^)+(0.0556P)^2^+0.8133P] where P=(Fo^2^+2Fc^2^)/3'
_refine_ls_weighting_scheme calc
_refine_ls_wR_factor_gt 0.1066
_refine_ls_wR_factor_ref 0.1296
_reflns_Friedel_coverage 0.928
_reflns_Friedel_fraction_full 0.995
_reflns_Friedel_fraction_max 0.985
_reflns_number_gt 5138
_reflns_number_total 7358
_reflns_threshold_expression 'I > 2\s(I)'
_cod_data_source_file d4ra05146g2.cif
_cod_data_source_block vfr29_a
_cod_database_code 7249225
_shelx_shelxl_version_number 2018/3
_shelx_space_group_comment
;
The symmetry employed for this shelxl refinement is uniquely defined
by the following loop, which should always be used as a source of
symmetry information in preference to the above space-group names.
They are only intended as comments.
;
_shelx_estimated_absorpt_t_max 0.970
_shelx_estimated_absorpt_t_min 0.941
_olex2_refinement_description
;
1. Fixed Uiso
 At 1.2 times of:
  All C(H) groups, All C(H,H) groups
 At 1.5 times of:
  All C(H,H,H) groups
2.a Ternary CH refined with riding coordinates:
 C25(H25), C28(H28)
2.b Secondary CH2 refined with riding coordinates:
 C2(H2A,H2B), C3(H3A,H3B), C4(H4A,H4B), C14(H14A,H14B), C15(H15A,H15B),
 C16(H16A,H16B)
2.c Aromatic/amide H refined with riding coordinates:
 C12(H12), C11(H11), C10(H10), C9(H9), C24(H24), C23(H23), C22(H22), C21(H21)
2.d Idealised Me refined as rotating group:
 C27(H27A,H27B,H27C), C26(H26A,H26B,H26C), C6(H6A,H6B,H6C), C5(H5A,H5B,H5C),
 C29(H29A,H29B,H29C), C30(H30A,H30B,H30C), C17(H17A,H17B,H17C), C18(H18A,H18B,
 H18C)
;
_olex2_submission_special_instructions 'No special instructions were received'

loop_
_space_group_symop_operation_xyz
'x, y, z'
'-x, -y, z+1/2'
'-x+1/2, y, z+1/2'
'x+1/2, -y, z'

loop_
_atom_site_label
_atom_site_type_symbol
_atom_site_fract_x
_atom_site_fract_y
_atom_site_fract_z
_atom_site_U_iso_or_equiv
_atom_site_adp_type
_atom_site_occupancy
_atom_site_site_symmetry_order
_atom_site_calc_flag
_atom_site_refinement_flags_posn
_atom_site_refinement_flags_adp
_atom_site_refinement_flags_occupancy
_atom_site_disorder_assembly
_atom_site_disorder_group
Ti1 Ti 0.54278(5) 0.26028(6) 0.45015(5) 0.03171(19) Uani 1 1 d . . . . .
O3 O 0.4342(2) 0.2615(3) 0.40371(17) 0.0382(8) Uani 1 1 d . . . . .
O1 O 0.4981(2) 0.1438(3) 0.51456(17) 0.0372(7) Uani 1 1 d . . . . .
O4 O 0.6080(2) 0.1799(3) 0.38283(17) 0.0423(8) Uani 1 1 d . . . . .
O2 O 0.5914(2) 0.4075(3) 0.41941(18) 0.0378(7) Uani 1 1 d . . . . .
N1 N 0.6683(2) 0.2162(3) 0.5167(2) 0.0345(9) Uani 1 1 d . . . . .
N2 N 0.7846(3) 0.0870(3) 0.4781(2) 0.0417(10) Uani 1 1 d . . . . .
N3 N 0.8008(2) 0.2813(3) 0.4594(3) 0.0399(10) Uani 1 1 d . . . . .
N4 N 0.5032(3) 0.3872(3) 0.5358(2) 0.0348(9) Uani 1 1 d . . . . .
N5 N 0.3937(3) 0.3094(4) 0.6104(2) 0.0413(10) Uani 1 1 d . . . . .
C25 C 0.3599(4) 0.3083(5) 0.3675(3) 0.0498(14) Uani 1 1 d . . . . .
H25 H 0.311177 0.328319 0.402475 0.060 Uiso 1 1 calc R U . . .
C27 C 0.3868(6) 0.4159(6) 0.3311(4) 0.085(2) Uani 1 1 d . . . . .
H27A H 0.407777 0.472801 0.365490 0.128 Uiso 1 1 calc R U . . .
H27B H 0.333611 0.446707 0.305639 0.128 Uiso 1 1 calc R U . . .
H27C H 0.436678 0.399294 0.298129 0.128 Uiso 1 1 calc R U . . .
C26 C 0.3202(5) 0.2206(6) 0.3182(4) 0.072(2) Uani 1 1 d . . . . .
H26A H 0.358651 0.216001 0.276207 0.108 Uiso 1 1 calc R U . . .
H26B H 0.257554 0.243486 0.305114 0.108 Uiso 1 1 calc R U . . .
H26C H 0.318503 0.144971 0.341180 0.108 Uiso 1 1 calc R U . . .
C7 C 0.6419(3) 0.1397(4) 0.5711(3) 0.0377(11) Uani 1 1 d . . . . .
C12 C 0.6969(4) 0.1014(5) 0.6251(3) 0.0488(13) Uani 1 1 d . . . . .
H12 H 0.758529 0.128406 0.629018 0.059 Uiso 1 1 calc R U . . .
C11 C 0.6625(4) 0.0233(5) 0.6742(3) 0.0568(15) Uani 1 1 d . . . . .
H11 H 0.701026 -0.003839 0.710799 0.068 Uiso 1 1 calc R U . . .
C10 C 0.5724(4) -0.0145(5) 0.6695(3) 0.0546(14) Uani 1 1 d . . . . .
H10 H 0.549322 -0.068057 0.702738 0.066 Uiso 1 1 calc R U . . .
C9 C 0.5157(4) 0.0252(4) 0.6165(3) 0.0447(12) Uani 1 1 d . . . . .
H9 H 0.453832 -0.001181 0.613456 0.054 Uiso 1 1 calc R U . . .
C8 C 0.5490(3) 0.1034(4) 0.5679(2) 0.0348(10) Uani 1 1 d . . . . .
C1 C 0.7493(3) 0.1945(4) 0.4853(3) 0.0357(10) Uani 1 1 d . . . . .
C2 C 0.8796(3) 0.0765(4) 0.4524(3) 0.0507(13) Uani 1 1 d . . . . .
H2A H 0.894830 -0.005671 0.444057 0.061 Uiso 1 1 calc R U . . .
H2B H 0.923174 0.107535 0.487520 0.061 Uiso 1 1 calc R U . . .
C3 C 0.8869(4) 0.1434(5) 0.3858(3) 0.0551(15) Uani 1 1 d . . . . .
H3A H 0.949717 0.135949 0.366186 0.066 Uiso 1 1 calc R U . . .
H3B H 0.842425 0.113217 0.351045 0.066 Uiso 1 1 calc R U . . .
C4 C 0.8664(3) 0.2668(4) 0.4015(3) 0.0462(12) Uani 1 1 d . . . . .
H4A H 0.924551 0.306885 0.413368 0.055 Uiso 1 1 calc R U . . .
H4B H 0.840822 0.303856 0.359030 0.055 Uiso 1 1 calc R U . . .
C6 C 0.7874(3) 0.3999(4) 0.4822(3) 0.0486(13) Uani 1 1 d . . . . .
H6A H 0.759962 0.444841 0.444104 0.073 Uiso 1 1 calc R U . . .
H6B H 0.846930 0.433570 0.495064 0.073 Uiso 1 1 calc R U . . .
H6C H 0.746188 0.401157 0.522790 0.073 Uiso 1 1 calc R U . . .
C5 C 0.7249(4) -0.0143(4) 0.4741(3) 0.0497(14) Uani 1 1 d . . . . .
H5A H 0.720074 -0.049887 0.520446 0.075 Uiso 1 1 calc R U . . .
H5B H 0.751157 -0.070105 0.441111 0.075 Uiso 1 1 calc R U . . .
H5C H 0.663599 0.009019 0.458073 0.075 Uiso 1 1 calc R U . . .
C28 C 0.5938(4) 0.1652(6) 0.3108(3) 0.0590(16) Uani 1 1 d . . . . .
H28 H 0.526669 0.173983 0.300454 0.071 Uiso 1 1 calc R U . . .
C29 C 0.6465(6) 0.2551(7) 0.2708(4) 0.091(3) Uani 1 1 d . . . . .
H29A H 0.631685 0.331850 0.289213 0.136 Uiso 1 1 calc R U . . .
H29B H 0.629522 0.251354 0.221233 0.136 Uiso 1 1 calc R U . . .
H29C H 0.712748 0.240912 0.275734 0.136 Uiso 1 1 calc R U . . .
C30 C 0.6238(5) 0.0424(7) 0.2919(4) 0.074(2) Uani 1 1 d . . . . .
H30A H 0.686934 0.029426 0.308144 0.111 Uiso 1 1 calc R U . . .
H30B H 0.621100 0.032391 0.241058 0.111 Uiso 1 1 calc R U . . .
H30C H 0.582401 -0.013215 0.314371 0.111 Uiso 1 1 calc R U . . .
C20 C 0.5808(3) 0.5051(4) 0.4550(3) 0.0373(10) Uani 1 1 d . . . . .
C19 C 0.5373(3) 0.4990(4) 0.5205(3) 0.0380(11) Uani 1 1 d . . . . .
C24 C 0.5268(4) 0.6001(5) 0.5599(3) 0.0524(14) Uani 1 1 d . . . . .
H24 H 0.497751 0.597453 0.604311 0.063 Uiso 1 1 calc R U . . .
C23 C 0.5595(4) 0.7049(4) 0.5334(4) 0.0585(18) Uani 1 1 d . . . . .
H23 H 0.552821 0.773331 0.560279 0.070 Uiso 1 1 calc R U . . .
C22 C 0.6013(4) 0.7102(5) 0.4687(4) 0.0602(19) Uani 1 1 d . . . . .
H22 H 0.623005 0.781931 0.451162 0.072 Uiso 1 1 calc R U . . .
C21 C 0.6114(3) 0.6121(4) 0.4299(3) 0.0496(15) Uani 1 1 d . . . . .
H21 H 0.639512 0.616376 0.385091 0.060 Uiso 1 1 calc R U . . .
C13 C 0.4752(3) 0.3631(4) 0.6007(3) 0.0380(11) Uani 1 1 d . . . . .
N6 N 0.5247(3) 0.3891(4) 0.6584(2) 0.0485(11) Uani 1 1 d . . . . .
C17 C 0.6240(4) 0.4090(5) 0.6546(3) 0.0545(15) Uani 1 1 d . . . . .
H17A H 0.646361 0.387942 0.607937 0.082 Uiso 1 1 calc R U . . .
H17B H 0.655149 0.361622 0.689803 0.082 Uiso 1 1 calc R U . . .
H17C H 0.636942 0.490710 0.663395 0.082 Uiso 1 1 calc R U . . .
C14 C 0.4827(5) 0.3740(6) 0.7271(3) 0.0632(17) Uani 1 1 d . . . . .
H14A H 0.435216 0.433918 0.734850 0.076 Uiso 1 1 calc R U . . .
H14B H 0.530159 0.381676 0.764003 0.076 Uiso 1 1 calc R U . . .
C15 C 0.4400(5) 0.2570(5) 0.7304(3) 0.0619(17) Uani 1 1 d . . . . .
H15A H 0.411974 0.244465 0.776981 0.074 Uiso 1 1 calc R U . . .
H15B H 0.487519 0.196963 0.722851 0.074 Uiso 1 1 calc R U . . .
C16 C 0.3675(4) 0.2489(5) 0.6747(3) 0.0565(15) Uani 1 1 d . . . . .
H16A H 0.356143 0.166561 0.663821 0.068 Uiso 1 1 calc R U . . .
H16B H 0.309360 0.282153 0.692752 0.068 Uiso 1 1 calc R U . . .
C18 C 0.3269(4) 0.3007(5) 0.5537(3) 0.0468(13) Uani 1 1 d . . . . .
H18A H 0.340170 0.359658 0.518411 0.070 Uiso 1 1 calc R U . . .
H18B H 0.264700 0.312594 0.572326 0.070 Uiso 1 1 calc R U . . .
H18C H 0.330878 0.223947 0.532385 0.070 Uiso 1 1 calc R U . . .

loop_
_atom_site_aniso_label
_atom_site_aniso_U_11
_atom_site_aniso_U_22
_atom_site_aniso_U_33
_atom_site_aniso_U_23
_atom_site_aniso_U_13
_atom_site_aniso_U_12
Ti1 0.0286(3) 0.0330(4) 0.0335(4) -0.0022(4) -0.0024(4) -0.0023(3)
O3 0.0302(17) 0.048(2) 0.0364(18) -0.0004(16) -0.0039(14) -0.0001(14)
O1 0.0342(18) 0.0341(16) 0.0432(18) -0.0025(15) -0.0025(15) -0.0085(14)
O4 0.042(2) 0.045(2) 0.0391(19) -0.0050(17) -0.0018(15) 0.0017(15)
O2 0.0334(17) 0.0325(17) 0.0475(19) 0.0037(15) 0.0011(15) 0.0005(13)
N1 0.0268(19) 0.033(2) 0.044(2) -0.0017(18) -0.0020(17) -0.0041(15)
N2 0.033(2) 0.0287(19) 0.063(3) 0.0037(19) 0.0012(19) 0.0013(16)
N3 0.0298(19) 0.0317(19) 0.058(3) 0.004(2) 0.000(2) -0.0028(14)
N4 0.031(2) 0.034(2) 0.040(2) -0.0028(17) -0.0008(18) -0.0009(15)
N5 0.038(2) 0.049(3) 0.037(2) -0.005(2) 0.0018(18) -0.0054(18)
C25 0.044(3) 0.061(4) 0.044(3) 0.002(3) -0.003(2) 0.016(3)
C27 0.118(7) 0.056(4) 0.082(5) 0.013(4) -0.021(5) 0.005(4)
C26 0.061(4) 0.092(5) 0.064(4) 0.009(4) -0.028(3) -0.021(4)
C7 0.042(3) 0.033(3) 0.038(3) -0.004(2) -0.005(2) -0.003(2)
C12 0.042(3) 0.058(4) 0.047(3) 0.005(3) -0.005(2) -0.001(2)
C11 0.059(4) 0.069(4) 0.043(3) 0.015(3) -0.006(3) 0.008(3)
C10 0.061(4) 0.055(3) 0.049(3) 0.013(3) 0.008(3) 0.006(3)
C9 0.049(3) 0.042(3) 0.044(3) 0.003(2) 0.003(2) -0.003(2)
C8 0.038(3) 0.031(2) 0.035(3) -0.002(2) 0.000(2) -0.001(2)
C1 0.032(2) 0.031(2) 0.044(3) 0.002(2) -0.003(2) -0.0032(19)
C2 0.036(3) 0.041(3) 0.076(4) 0.006(3) 0.001(3) 0.0104(19)
C3 0.039(3) 0.054(3) 0.072(4) 0.001(3) 0.013(3) 0.005(2)
C4 0.033(3) 0.049(3) 0.057(3) 0.013(3) 0.003(2) -0.003(2)
C6 0.032(3) 0.033(3) 0.080(4) -0.003(3) -0.002(3) -0.005(2)
C5 0.056(3) 0.031(2) 0.062(3) 0.001(2) 0.006(3) -0.003(2)
C28 0.043(3) 0.092(5) 0.042(3) -0.017(3) -0.004(2) 0.010(3)
C29 0.106(7) 0.114(7) 0.051(4) 0.018(4) 0.016(4) 0.020(5)
C30 0.059(4) 0.095(5) 0.068(4) -0.038(4) 0.004(3) -0.002(4)
C20 0.0236(19) 0.033(2) 0.055(3) 0.006(3) -0.006(2) -0.0032(15)
C19 0.026(2) 0.032(2) 0.056(3) -0.003(2) -0.010(2) -0.0011(18)
C24 0.050(3) 0.039(3) 0.067(4) -0.011(3) -0.017(3) 0.006(2)
C23 0.050(3) 0.027(3) 0.099(5) -0.015(3) -0.030(3) 0.000(2)
C22 0.038(3) 0.038(3) 0.104(6) 0.011(3) -0.018(3) -0.007(2)
C21 0.034(3) 0.037(3) 0.078(4) 0.013(3) -0.009(2) -0.0038(19)
C13 0.041(3) 0.034(3) 0.039(3) -0.008(2) 0.000(2) 0.002(2)
N6 0.049(3) 0.061(3) 0.036(2) -0.007(2) -0.004(2) -0.006(2)
C17 0.049(3) 0.064(4) 0.050(3) -0.013(3) -0.014(3) 0.001(3)
C14 0.072(4) 0.075(4) 0.043(3) -0.014(3) -0.003(3) 0.004(3)
C15 0.077(4) 0.073(4) 0.035(3) 0.004(3) 0.005(3) 0.002(3)
C16 0.056(3) 0.071(4) 0.043(3) 0.003(3) 0.013(3) -0.006(3)
C18 0.037(3) 0.055(3) 0.048(3) -0.002(3) -0.003(2) -0.001(2)

loop_
_atom_type_symbol
_atom_type_description
_atom_type_scat_dispersion_real
_atom_type_scat_dispersion_imag
_atom_type_scat_source
C C 0.0033 0.0016 'International Tables Vol C Tables 4.2.6.8 and 6.1.1.4'
H H 0.0000 0.0000 'International Tables Vol C Tables 4.2.6.8 and 6.1.1.4'
N N 0.0061 0.0033 'International Tables Vol C Tables 4.2.6.8 and 6.1.1.4'
O O 0.0106 0.0060 'International Tables Vol C Tables 4.2.6.8 and 6.1.1.4'
Ti Ti 0.2776 0.4457 'International Tables Vol C Tables 4.2.6.8 and 6.1.1.4'

loop_
_geom_angle_atom_site_label_1
_geom_angle_atom_site_label_2
_geom_angle_atom_site_label_3
_geom_angle
_geom_angle_site_symmetry_1
_geom_angle_site_symmetry_3
_geom_angle_publ_flag
O3 Ti1 O1 91.48(14) . . ?
O3 Ti1 O4 96.19(15) . . ?
O3 Ti1 O2 99.31(15) . . ?
O3 Ti1 N1 166.37(15) . . ?
O3 Ti1 N4 97.40(15) . . ?
O1 Ti1 N1 75.94(14) . . ?
O1 Ti1 N4 84.69(14) . . ?
O4 Ti1 O1 105.26(15) . . ?
O4 Ti1 O2 92.61(15) . . ?
O4 Ti1 N1 82.35(15) . . ?
O4 Ti1 N4 162.92(14) . . ?
O2 Ti1 O1 158.03(15) . . ?
O2 Ti1 N1 94.30(13) . . ?
O2 Ti1 N4 75.02(14) . . ?
N4 Ti1 N1 86.81(14) . . ?
C25 O3 Ti1 157.3(3) . . ?
C8 O1 Ti1 122.8(3) . . ?
C28 O4 Ti1 132.0(3) . . ?
C20 O2 Ti1 123.4(3) . . ?
C7 N1 Ti1 109.4(3) . . ?
C1 N1 Ti1 119.4(3) . . ?
C1 N1 C7 116.5(4) . . ?
C1 N2 C2 117.8(4) . . ?
C1 N2 C5 121.3(4) . . ?
C5 N2 C2 118.2(4) . . ?
C1 N3 C4 123.4(4) . . ?
C1 N3 C6 121.4(4) . . ?
C6 N3 C4 114.9(4) . . ?
C19 N4 Ti1 110.7(3) . . ?
C13 N4 Ti1 127.7(3) . . ?
C13 N4 C19 119.3(4) . . ?
C13 N5 C16 124.3(4) . . ?
C13 N5 C18 120.8(4) . . ?
C18 N5 C16 114.7(4) . . ?
O3 C25 H25 107.8 . . ?
O3 C25 C27 110.9(5) . . ?
O3 C25 C26 110.2(5) . . ?
C27 C25 H25 107.8 . . ?
C27 C25 C26 112.1(6) . . ?
C26 C25 H25 107.8 . . ?
C25 C27 H27A 109.5 . . ?
C25 C27 H27B 109.5 . . ?
C25 C27 H27C 109.5 . . ?
H27A C27 H27B 109.5 . . ?
H27A C27 H27C 109.5 . . ?
H27B C27 H27C 109.5 . . ?
C25 C26 H26A 109.5 . . ?
C25 C26 H26B 109.5 . . ?
C25 C26 H26C 109.5 . . ?
H26A C26 H26B 109.5 . . ?
H26A C26 H26C 109.5 . . ?
H26B C26 H26C 109.5 . . ?
C12 C7 N1 126.4(5) . . ?
C12 C7 C8 119.2(5) . . ?
C8 C7 N1 114.4(4) . . ?
C7 C12 H12 119.9 . . ?
C7 C12 C11 120.3(5) . . ?
C11 C12 H12 119.9 . . ?
C12 C11 H11 120.0 . . ?
C10 C11 C12 120.0(5) . . ?
C10 C11 H11 120.0 . . ?
C11 C10 H10 119.8 . . ?
C11 C10 C9 120.4(5) . . ?
C9 C10 H10 119.8 . . ?
C10 C9 H9 120.0 . . ?
C8 C9 C10 120.0(5) . . ?
C8 C9 H9 120.0 . . ?
O1 C8 C7 116.9(4) . . ?
O1 C8 C9 123.0(4) . . ?
C9 C8 C7 120.0(5) . . ?
N1 C1 N2 123.3(4) . . ?
N1 C1 N3 120.6(4) . . ?
N3 C1 N2 116.0(4) . . ?
N2 C2 H2A 110.1 . . ?
N2 C2 H2B 110.1 . . ?
N2 C2 C3 108.0(4) . . ?
H2A C2 H2B 108.4 . . ?
C3 C2 H2A 110.1 . . ?
C3 C2 H2B 110.1 . . ?
C2 C3 H3A 110.1 . . ?
C2 C3 H3B 110.1 . . ?
H3A C3 H3B 108.4 . . ?
C4 C3 C2 108.1(5) . . ?
C4 C3 H3A 110.1 . . ?
C4 C3 H3B 110.1 . . ?
N3 C4 C3 113.0(4) . . ?
N3 C4 H4A 109.0 . . ?
N3 C4 H4B 109.0 . . ?
C3 C4 H4A 109.0 . . ?
C3 C4 H4B 109.0 . . ?
H4A C4 H4B 107.8 . . ?
N3 C6 H6A 109.5 . . ?
N3 C6 H6B 109.5 . . ?
N3 C6 H6C 109.5 . . ?
H6A C6 H6B 109.5 . . ?
H6A C6 H6C 109.5 . . ?
H6B C6 H6C 109.5 . . ?
N2 C5 H5A 109.5 . . ?
N2 C5 H5B 109.5 . . ?
N2 C5 H5C 109.5 . . ?
H5A C5 H5B 109.5 . . ?
H5A C5 H5C 109.5 . . ?
H5B C5 H5C 109.5 . . ?
O4 C28 H28 109.0 . . ?
O4 C28 C29 110.0(5) . . ?
O4 C28 C30 107.6(5) . . ?
C29 C28 H28 109.0 . . ?
C29 C28 C30 112.3(6) . . ?
C30 C28 H28 109.0 . . ?
C28 C29 H29A 109.5 . . ?
C28 C29 H29B 109.5 . . ?
C28 C29 H29C 109.5 . . ?
H29A C29 H29B 109.5 . . ?
H29A C29 H29C 109.5 . . ?
H29B C29 H29C 109.5 . . ?
C28 C30 H30A 109.5 . . ?
C28 C30 H30B 109.5 . . ?
C28 C30 H30C 109.5 . . ?
H30A C30 H30B 109.5 . . ?
H30A C30 H30C 109.5 . . ?
H30B C30 H30C 109.5 . . ?
O2 C20 C19 117.8(4) . . ?
O2 C20 C21 122.6(5) . . ?
C21 C20 C19 119.6(5) . . ?
C20 C19 N4 112.8(4) . . ?
C24 C19 N4 128.0(5) . . ?
C24 C19 C20 119.1(5) . . ?
C19 C24 H24 120.2 . . ?
C23 C24 C19 119.7(6) . . ?
C23 C24 H24 120.2 . . ?
C24 C23 H23 119.6 . . ?
C22 C23 C24 120.8(6) . . ?
C22 C23 H23 119.6 . . ?
C23 C22 H22 120.1 . . ?
C21 C22 C23 119.9(5) . . ?
C21 C22 H22 120.1 . . ?
C20 C21 H21 119.5 . . ?
C22 C21 C20 121.0(6) . . ?
C22 C21 H21 119.5 . . ?
N4 C13 N5 119.5(4) . . ?
N4 C13 N6 123.4(4) . . ?
N5 C13 N6 117.2(4) . . ?
C13 N6 C17 121.3(4) . . ?
C13 N6 C14 119.2(4) . . ?
C14 N6 C17 118.4(4) . . ?
N6 C17 H17A 109.5 . . ?
N6 C17 H17B 109.5 . . ?
N6 C17 H17C 109.5 . . ?
H17A C17 H17B 109.5 . . ?
H17A C17 H17C 109.5 . . ?
H17B C17 H17C 109.5 . . ?
N6 C14 H14A 109.9 . . ?
N6 C14 H14B 109.9 . . ?
N6 C14 C15 108.7(5) . . ?
H14A C14 H14B 108.3 . . ?
C15 C14 H14A 109.9 . . ?
C15 C14 H14B 109.9 . . ?
C14 C15 H15A 110.0 . . ?
C14 C15 H15B 110.0 . . ?
C14 C15 C16 108.6(5) . . ?
H15A C15 H15B 108.4 . . ?
C16 C15 H15A 110.0 . . ?
C16 C15 H15B 110.0 . . ?
N5 C16 C15 112.6(5) . . ?
N5 C16 H16A 109.1 . . ?
N5 C16 H16B 109.1 . . ?
C15 C16 H16A 109.1 . . ?
C15 C16 H16B 109.1 . . ?
H16A C16 H16B 107.8 . . ?
N5 C18 H18A 109.5 . . ?
N5 C18 H18B 109.5 . . ?
N5 C18 H18C 109.5 . . ?
H18A C18 H18B 109.5 . . ?
H18A C18 H18C 109.5 . . ?
H18B C18 H18C 109.5 . . ?

loop_
_geom_bond_atom_site_label_1
_geom_bond_atom_site_label_2
_geom_bond_distance
_geom_bond_site_symmetry_2
_geom_bond_publ_flag
Ti1 O3 1.809(3) . ?
Ti1 O1 1.939(3) . ?
Ti1 O4 1.850(3) . ?
Ti1 O2 1.937(3) . ?
Ti1 N1 2.281(4) . ?
Ti1 N4 2.275(4) . ?
O3 C25 1.392(6) . ?
O1 C8 1.344(6) . ?
O4 C28 1.403(7) . ?
O2 C20 1.329(6) . ?
N1 C7 1.419(6) . ?
N1 C1 1.343(6) . ?
N2 C1 1.354(6) . ?
N2 C2 1.469(6) . ?
N2 C5 1.460(6) . ?
N3 C1 1.348(6) . ?
N3 C4 1.471(7) . ?
N3 C6 1.454(6) . ?
N4 C19 1.417(6) . ?
N4 C13 1.335(6) . ?
N5 C13 1.350(6) . ?
N5 C16 1.466(7) . ?
N5 C18 1.458(6) . ?
C25 H25 1.0000 . ?
C25 C27 1.480(9) . ?
C25 C26 1.501(9) . ?
C27 H27A 0.9800 . ?
C27 H27B 0.9800 . ?
C27 H27C 0.9800 . ?
C26 H26A 0.9800 . ?
C26 H26B 0.9800 . ?
C26 H26C 0.9800 . ?
C7 C12 1.380(7) . ?
C7 C8 1.414(7) . ?
C12 H12 0.9500 . ?
C12 C11 1.395(8) . ?
C11 H11 0.9500 . ?
C11 C10 1.382(8) . ?
C10 H10 0.9500 . ?
C10 C9 1.385(8) . ?
C9 H9 0.9500 . ?
C9 C8 1.384(7) . ?
C2 H2A 0.9900 . ?
C2 H2B 0.9900 . ?
C2 C3 1.496(8) . ?
C3 H3A 0.9900 . ?
C3 H3B 0.9900 . ?
C3 C4 1.491(7) . ?
C4 H4A 0.9900 . ?
C4 H4B 0.9900 . ?
C6 H6A 0.9800 . ?
C6 H6B 0.9800 . ?
C6 H6C 0.9800 . ?
C5 H5A 0.9800 . ?
C5 H5B 0.9800 . ?
C5 H5C 0.9800 . ?
C28 H28 1.0000 . ?
C28 C29 1.503(10) . ?
C28 C30 1.530(9) . ?
C29 H29A 0.9800 . ?
C29 H29B 0.9800 . ?
C29 H29C 0.9800 . ?
C30 H30A 0.9800 . ?
C30 H30B 0.9800 . ?
C30 H30C 0.9800 . ?
C20 C19 1.404(7) . ?
C20 C21 1.402(6) . ?
C19 C24 1.400(7) . ?
C24 H24 0.9500 . ?
C24 C23 1.398(8) . ?
C23 H23 0.9500 . ?
C23 C22 1.380(9) . ?
C22 H22 0.9500 . ?
C22 C21 1.365(8) . ?
C21 H21 0.9500 . ?
C13 N6 1.350(6) . ?
N6 C17 1.461(7) . ?
N6 C14 1.460(7) . ?
C17 H17A 0.9800 . ?
C17 H17B 0.9800 . ?
C17 H17C 0.9800 . ?
C14 H14A 0.9900 . ?
C14 H14B 0.9900 . ?
C14 C15 1.492(9) . ?
C15 H15A 0.9900 . ?
C15 H15B 0.9900 . ?
C15 C16 1.500(8) . ?
C16 H16A 0.9900 . ?
C16 H16B 0.9900 . ?
C18 H18A 0.9800 . ?
C18 H18B 0.9800 . ?
C18 H18C 0.9800 . ?

loop_
_geom_torsion_atom_site_label_1
_geom_torsion_atom_site_label_2
_geom_torsion_atom_site_label_3
_geom_torsion_atom_site_label_4
_geom_torsion
_geom_torsion_site_symmetry_1
_geom_torsion_site_symmetry_2
_geom_torsion_site_symmetry_3
_geom_torsion_site_symmetry_4
_geom_torsion_publ_flag
Ti1 O3 C25 C27 26.7(12) . . . . ?
Ti1 O3 C25 C26 151.5(7) . . . . ?
Ti1 O1 C8 C7 -7.0(5) . . . . ?
Ti1 O1 C8 C9 176.1(4) . . . . ?
Ti1 O4 C28 C29 93.1(6) . . . . ?
Ti1 O4 C28 C30 -144.3(4) . . . . ?
Ti1 O2 C20 C19 4.4(5) . . . . ?
Ti1 O2 C20 C21 -175.8(3) . . . . ?
Ti1 N1 C7 C12 -174.2(4) . . . . ?
Ti1 N1 C7 C8 4.4(5) . . . . ?
Ti1 N1 C1 N2 -104.5(5) . . . . ?
Ti1 N1 C1 N3 76.2(5) . . . . ?
Ti1 N4 C19 C20 4.0(4) . . . . ?
Ti1 N4 C19 C24 179.5(4) . . . . ?
Ti1 N4 C13 N5 -66.2(6) . . . . ?
Ti1 N4 C13 N6 113.3(5) . . . . ?
O3 Ti1 O4 C28 22.8(5) . . . . ?
O1 Ti1 O3 C25 141.9(9) . . . . ?
O1 Ti1 O4 C28 116.0(5) . . . . ?
O4 Ti1 O3 C25 -112.6(9) . . . . ?
O2 Ti1 O3 C25 -18.9(9) . . . . ?
O2 Ti1 O4 C28 -76.9(5) . . . . ?
O2 C20 C19 N4 -5.4(6) . . . . ?
O2 C20 C19 C24 178.7(4) . . . . ?
O2 C20 C21 C22 -178.3(4) . . . . ?
N1 Ti1 O3 C25 164.3(8) . . . . ?
N1 Ti1 O4 C28 -170.9(5) . . . . ?
N1 C7 C12 C11 -178.2(5) . . . . ?
N1 C7 C8 O1 0.7(6) . . . . ?
N1 C7 C8 C9 177.6(4) . . . . ?
N2 C2 C3 C4 61.6(6) . . . . ?
N4 Ti1 O3 C25 57.1(9) . . . . ?
N4 Ti1 O4 C28 -119.8(6) . . . . ?
N4 C19 C24 C23 -175.0(5) . . . . ?
N4 C13 N6 C17 -21.2(8) . . . . ?
N4 C13 N6 C14 171.5(5) . . . . ?
N5 C13 N6 C17 158.4(5) . . . . ?
N5 C13 N6 C14 -8.9(7) . . . . ?
C7 N1 C1 N2 30.6(7) . . . . ?
C7 N1 C1 N3 -148.7(4) . . . . ?
C7 C12 C11 C10 -1.2(9) . . . . ?
C12 C7 C8 O1 179.4(4) . . . . ?
C12 C7 C8 C9 -3.6(7) . . . . ?
C12 C11 C10 C9 -0.4(9) . . . . ?
C11 C10 C9 C8 -0.1(8) . . . . ?
C10 C9 C8 O1 178.8(5) . . . . ?
C10 C9 C8 C7 2.1(7) . . . . ?
C8 C7 C12 C11 3.2(8) . . . . ?
C1 N1 C7 C12 46.5(7) . . . . ?
C1 N1 C7 C8 -134.9(4) . . . . ?
C1 N2 C2 C3 -53.0(6) . . . . ?
C1 N3 C4 C3 -13.8(7) . . . . ?
C2 N2 C1 N1 -170.9(5) . . . . ?
C2 N2 C1 N3 8.5(7) . . . . ?
C2 C3 C4 N3 -30.9(6) . . . . ?
C4 N3 C1 N1 -153.7(5) . . . . ?
C4 N3 C1 N2 26.9(7) . . . . ?
C6 N3 C1 N1 19.3(7) . . . . ?
C6 N3 C1 N2 -160.2(5) . . . . ?
C6 N3 C4 C3 172.8(5) . . . . ?
C5 N2 C1 N1 28.0(8) . . . . ?
C5 N2 C1 N3 -152.6(5) . . . . ?
C5 N2 C2 C3 108.7(5) . . . . ?
C20 C19 C24 C23 0.2(7) . . . . ?
C19 N4 C13 N5 132.7(5) . . . . ?
C19 N4 C13 N6 -47.7(7) . . . . ?
C19 C20 C21 C22 1.4(7) . . . . ?
C19 C24 C23 C22 0.5(8) . . . . ?
C24 C23 C22 C21 -0.2(8) . . . . ?
C23 C22 C21 C20 -0.8(8) . . . . ?
C21 C20 C19 N4 174.8(4) . . . . ?
C21 C20 C19 C24 -1.1(7) . . . . ?
C13 N4 C19 C20 168.1(4) . . . . ?
C13 N4 C19 C24 -16.5(7) . . . . ?
C13 N5 C16 C15 2.4(8) . . . . ?
C13 N6 C14 C15 48.7(7) . . . . ?
N6 C14 C15 C16 -60.5(7) . . . . ?
C17 N6 C14 C15 -118.9(6) . . . . ?
C14 C15 C16 N5 36.9(7) . . . . ?
C16 N5 C13 N4 161.3(5) . . . . ?
C16 N5 C13 N6 -18.2(7) . . . . ?
C18 N5 C13 N4 -14.0(7) . . . . ?
C18 N5 C13 N6 166.4(5) . . . . ?
C18 N5 C16 C15 177.9(5) . . . . ?
